data_1544508
loop_
_publ_author_name
'Zhou, Xiaorong'
'Fan, Zili'
'Zhang, Zhiyin'
'Lu, Ping'
'Wang, Yanguang'

_publ_section_title
;
 Construction of Pyrrolo[1,2-a]indoles via Cobalt(III)-Catalyzed
 Enaminylation of 1-(Pyrimidin-2-yl)-1H-indoles with Ketenimines and
 Subsequent Base-Promoted Cyclization.
;
_journal_issue 18
_journal_name_full 'Organic letters'
_journal_page_first 4706
_journal_page_last 4709
_journal_paper_doi 10.1021/acs.orglett.6b02353
_journal_volume 18
_journal_year 2016
_chemical_formula_moiety 'C29 H23 Cl N4 O2'
_chemical_formula_sum 'C29 H23 Cl N4 O2'
_chemical_formula_weight 494.96
_chemical_name_systematic
;
 ? 
;
_space_group_crystal_system triclinic
_space_group_IT_number 2
_space_group_name_Hall '-P 1'
_space_group_name_H-M_alt 'P -1'
_symmetry_space_group_name_Hall '-P 1'
_symmetry_space_group_name_H-M 'P -1'
_atom_sites_solution_hydrogens geom
_atom_sites_solution_primary direct
_atom_sites_solution_secondary difmap
_audit_creation_date 2015-12-22
_audit_creation_method
;
Olex2 1.2
(compiled 2014.03.20 svn.r2914 for OlexSys, GUI svn.r4816)
;
_cell_angle_alpha 63.655(8)
_cell_angle_beta 83.383(6)
_cell_angle_gamma 68.088(7)
_cell_formula_units_Z 2
_cell_length_a 11.0894(7)
_cell_length_b 11.1837(9)
_cell_length_c 11.8059(9)
_cell_measurement_reflns_used 2512
_cell_measurement_temperature 171.1
_cell_measurement_theta_max 29.2986
_cell_measurement_theta_min 2.8435
_cell_volume 1215.08(19)
_computing_cell_refinement
;
CrysAlisPro, Agilent Technologies,
Version 1.171.35.11 (release 16-05-2011 CrysAlis171 .NET)
(compiled May 16 2011,17:55:39)
;
_computing_data_collection
;
CrysAlisPro, Agilent Technologies,
Version 1.171.35.11 (release 16-05-2011 CrysAlis171 .NET)
(compiled May 16 2011,17:55:39)
;
_computing_data_reduction
;
CrysAlisPro, Agilent Technologies,
Version 1.171.35.11 (release 16-05-2011 CrysAlis171 .NET)
(compiled May 16 2011,17:55:39)
;
_computing_molecular_graphics 'Olex2 (Dolomanov et al., 2009)'
_computing_publication_material 'Olex2 (Dolomanov et al., 2009)'
_computing_structure_refinement 'ShelXL (Sheldrick, 2008)'
_computing_structure_solution 'ShelXS (Sheldrick, 2008)'
_diffrn_ambient_temperature 171.1
_diffrn_detector_area_resol_mean 10.3592
_diffrn_measured_fraction_theta_full 0.997
_diffrn_measured_fraction_theta_max 0.997
_diffrn_measurement_device_type 'Xcalibur, Atlas, Gemini ultra'
_diffrn_measurement_method '\w scans'
_diffrn_orient_matrix_UB_11 -0.0649981000
_diffrn_orient_matrix_UB_12 0.0411689000
_diffrn_orient_matrix_UB_13 0.0053428000
_diffrn_orient_matrix_UB_21 0.0088968000
_diffrn_orient_matrix_UB_22 0.0629746000
_diffrn_orient_matrix_UB_23 -0.0464529000
_diffrn_orient_matrix_UB_31 -0.0216029000
_diffrn_orient_matrix_UB_32 -0.0101208000
_diffrn_orient_matrix_UB_33 -0.0482178000
_diffrn_radiation_monochromator graphite
_diffrn_radiation_type MoK\a
_diffrn_radiation_wavelength 0.71073
_diffrn_reflns_av_R_equivalents 0.0224
_diffrn_reflns_av_unetI/netI 0.0376
_diffrn_reflns_limit_h_max 13
_diffrn_reflns_limit_h_min -13
_diffrn_reflns_limit_k_max 13
_diffrn_reflns_limit_k_min -11
_diffrn_reflns_limit_l_max 14
_diffrn_reflns_limit_l_min -14
_diffrn_reflns_number 7646
_diffrn_reflns_theta_full 25.35
_diffrn_reflns_theta_max 25.35
_diffrn_reflns_theta_min 2.85
_diffrn_source 'Enhance (Mo) X-ray Source'
_exptl_absorpt_coefficient_mu 0.192
_exptl_absorpt_correction_T_max 1.00000
_exptl_absorpt_correction_T_min 0.98612
_exptl_absorpt_correction_type multi-scan
_exptl_absorpt_process_details
;
CrysAlisPro, Agilent Technologies,
Version 1.171.35.11 (release 16-05-2011 CrysAlis171 .NET)
(compiled May 16 2011,17:55:39)
Empirical absorption correction using spherical harmonics,
 implemented in SCALE3 ABSPACK scaling algorithm.
;
_exptl_crystal_colour yellow
_exptl_crystal_colour_primary yellow
_exptl_crystal_density_diffrn 1.353
_exptl_crystal_density_method 'not measured'
_exptl_crystal_description block
_exptl_crystal_F_000 516
_exptl_crystal_size_max 0.49
_exptl_crystal_size_mid 0.46
_exptl_crystal_size_min 0.4
_refine_diff_density_max 0.200
_refine_diff_density_min -0.341
_refine_diff_density_rms 0.044
_refine_ls_extinction_method none
_refine_ls_goodness_of_fit_ref 1.046
_refine_ls_hydrogen_treatment mixed
_refine_ls_matrix_type full
_refine_ls_number_parameters 330
_refine_ls_number_reflns 4437
_refine_ls_number_restraints 1
_refine_ls_restrained_S_all 1.046
_refine_ls_R_factor_all 0.0567
_refine_ls_R_factor_gt 0.0395
_refine_ls_shift/su_max 0.001
_refine_ls_shift/su_mean 0.000
_refine_ls_structure_factor_coef Fsqd
_refine_ls_weighting_details 'calc w=1/[\s^2^(Fo^2^)+(0.0346P)^2^+0.3927P] where P=(Fo^2^+2Fc^2^)/3'
_refine_ls_weighting_scheme calc
_refine_ls_wR_factor_gt 0.0845
_refine_ls_wR_factor_ref 0.0946
_reflns_number_gt 3484
_reflns_number_total 4437
_reflns_threshold_expression >2sigma(I)
_cod_data_source_file ol6b02353_si_002.cif
_cod_data_source_block 151222_zxr454_054b_1
_cod_original_cell_volume 1215.08(16)
_cod_database_code 1544508
_chemical_oxdiff_formula 'c10 h10 n2 o8 Cl1'
_reflns_odcompleteness_completeness 99.60
_reflns_odcompleteness_iscentric 1
_reflns_odcompleteness_theta 26.32
_olex2_refinement_description
;
1. Fixed Uiso
 At 1.2 times of:
  All C(H) groups, All C(H,H) groups
 At 1.5 times of:
  All C(H,H,H) groups
2. Restrained distances
 H4-N4
 0.86 with sigma of 0.02
3.a Secondary CH2 refined with riding coordinates:
 C24(H24A,H24B)
3.b Aromatic/amide H refined with riding coordinates:
 C2(H2), C3(H3), C4(H4A), C5(H5), C7(H7), C12(H12), C13(H13), C14(H14),
 C15(H15), C16(H16), C18(H18), C19(H19), C21(H21), C22(H22), C27(H27), C28(H28),
  C29(H29)
3.c Idealised Me refined as rotating group:
 C25(H25A,H25B,H25C)
;

loop_
_space_group_symop_id
_space_group_symop_operation_xyz
1 'x, y, z'
2 '-x, -y, -z'

loop_
_atom_site_label
_atom_site_type_symbol
_atom_site_fract_x
_atom_site_fract_y
_atom_site_fract_z
_atom_site_U_iso_or_equiv
_atom_site_adp_type
_atom_site_occupancy
_atom_site_calc_flag
_atom_site_refinement_flags_posn
Cl1 Cl 0.23719(5) 0.54908(6) 1.02687(6) 0.05204(18) Uani 1 d .
O1 O 0.34511(11) 1.28400(14) 0.67528(13) 0.0350(3) Uani 1 d .
O2 O 0.50069(12) 1.36980(13) 0.66583(13) 0.0360(3) Uani 1 d .
N1 N 0.77070(13) 0.82289(15) 0.77692(13) 0.0210(3) Uani 1 d .
N2 N 0.68989(14) 0.88836(16) 0.93915(14) 0.0262(3) Uani 1 d .
N3 N 0.91614(14) 0.82652(17) 0.90073(15) 0.0299(4) Uani 1 d .
N4 N 0.42450(14) 1.01785(16) 0.70062(14) 0.0243(3) Uani 1 d D
H4 H 0.3647(16) 1.1030(17) 0.6794(18) 0.031(5) Uiso 1 d D
C1 C 0.85320(16) 0.71274(18) 0.74556(16) 0.0217(4) Uani 1 d .
C2 C 0.97773(16) 0.61388(19) 0.79462(18) 0.0278(4) Uani 1 d .
H2 H 1.0223 0.6151 0.8580 0.033 Uiso 1 calc R
C3 C 1.03346(18) 0.5141(2) 0.74696(19) 0.0329(4) Uani 1 d .
H3 H 1.1188 0.4459 0.7774 0.039 Uiso 1 calc R
C4 C 0.96741(18) 0.5109(2) 0.65509(19) 0.0344(5) Uani 1 d .
H4A H 1.0088 0.4410 0.6241 0.041 Uiso 1 calc R
C5 C 0.84378(18) 0.6069(2) 0.60865(18) 0.0313(4) Uani 1 d .
H5 H 0.7993 0.6032 0.5468 0.038 Uiso 1 calc R
C6 C 0.78451(16) 0.71039(19) 0.65435(16) 0.0236(4) Uani 1 d .
C7 C 0.65931(16) 0.82194(19) 0.62997(16) 0.0241(4) Uani 1 d .
H7 H 0.5921 0.8453 0.5722 0.029 Uiso 1 calc R
C8 C 0.65325(16) 0.88858(18) 0.70376(16) 0.0211(4) Uani 1 d .
C9 C 0.54832(15) 1.02051(18) 0.69706(15) 0.0215(4) Uani 1 d .
C10 C 0.56986(16) 1.14132(18) 0.67555(16) 0.0233(4) Uani 1 d .
C11 C 0.70205(16) 1.15086(18) 0.65078(18) 0.0273(4) Uani 1 d .
C12 C 0.75910(18) 1.1880(2) 0.7235(2) 0.0379(5) Uani 1 d .
H12 H 0.7169 1.2001 0.7945 0.045 Uiso 1 calc R
C13 C 0.8770(2) 1.2075(2) 0.6926(3) 0.0533(7) Uani 1 d .
H13 H 0.9148 1.2334 0.7423 0.064 Uiso 1 calc R
C14 C 0.9396(2) 1.1897(2) 0.5905(3) 0.0606(8) Uani 1 d .
H14 H 1.0194 1.2051 0.5687 0.073 Uiso 1 calc R
C15 C 0.8861(2) 1.1494(2) 0.5201(3) 0.0542(7) Uani 1 d .
H15 H 0.9300 1.1352 0.4506 0.065 Uiso 1 calc R
C16 C 0.76820(18) 1.1294(2) 0.5503(2) 0.0372(5) Uani 1 d .
H16 H 0.7324 1.1008 0.5015 0.045 Uiso 1 calc R
C17 C 0.38615(16) 0.90039(18) 0.77694(16) 0.0219(4) Uani 1 d .
C18 C 0.45762(16) 0.78810(19) 0.88676(17) 0.0265(4) Uani 1 d .
H18 H 0.5380 0.7856 0.9100 0.032 Uiso 1 calc R
C19 C 0.41171(17) 0.6803(2) 0.96191(18) 0.0317(4) Uani 1 d .
H19 H 0.4609 0.6030 1.0364 0.038 Uiso 1 calc R
C20 C 0.29421(17) 0.6850(2) 0.92865(19) 0.0320(4) Uani 1 d .
C21 C 0.22097(16) 0.7964(2) 0.82108(18) 0.0297(4) Uani 1 d .
H21 H 0.1395 0.7996 0.7996 0.036 Uiso 1 calc R
C22 C 0.26793(16) 0.90375(19) 0.74481(17) 0.0255(4) Uani 1 d .
H22 H 0.2188 0.9803 0.6699 0.031 Uiso 1 calc R
C23 C 0.46058(17) 1.26800(19) 0.67282(17) 0.0266(4) Uani 1 d .
C24 C 0.40476(19) 1.4981(2) 0.6685(2) 0.0426(5) Uani 1 d .
H24A H 0.3550 1.4741 0.7454 0.051 Uiso 1 calc R
H24B H 0.3431 1.5516 0.5931 0.051 Uiso 1 calc R
C25 C 0.4802(2) 1.5854(2) 0.6688(2) 0.0394(5) Uani 1 d .
H25A H 0.5230 1.6149 0.5889 0.059 Uiso 1 calc GR
H25B H 0.5462 1.5277 0.7396 0.059 Uiso 1 calc GR
H25C H 0.4206 1.6705 0.6781 0.059 Uiso 1 calc GR
C26 C 0.79385(16) 0.84775(18) 0.87746(16) 0.0218(4) Uani 1 d .
C27 C 0.71215(19) 0.9171(2) 1.03111(18) 0.0328(4) Uani 1 d .
H27 H 0.6409 0.9499 1.0762 0.039 Uiso 1 calc R
C28 C 0.83436(19) 0.9010(2) 1.0633(2) 0.0395(5) Uani 1 d .
H28 H 0.8489 0.9220 1.1291 0.047 Uiso 1 calc R
C29 C 0.93424(19) 0.8532(2) 0.9959(2) 0.0385(5) Uani 1 d .
H29 H 1.0201 0.8383 1.0178 0.046 Uiso 1 calc R

loop_
_atom_site_aniso_label
_atom_site_aniso_U_11
_atom_site_aniso_U_22
_atom_site_aniso_U_33
_atom_site_aniso_U_23
_atom_site_aniso_U_13
_atom_site_aniso_U_12
Cl1 0.0382(3) 0.0445(3) 0.0577(4) 0.0011(3) 0.0006(2) -0.0267(3)
O1 0.0241(7) 0.0270(7) 0.0489(9) -0.0155(7) 0.0035(6) -0.0058(6)
O2 0.0311(7) 0.0219(7) 0.0561(9) -0.0202(7) 0.0077(6) -0.0080(6)
N1 0.0214(7) 0.0205(8) 0.0230(8) -0.0118(7) 0.0023(6) -0.0069(6)
N2 0.0293(8) 0.0280(9) 0.0235(8) -0.0127(7) 0.0050(6) -0.0117(7)
N3 0.0257(8) 0.0348(9) 0.0361(9) -0.0214(8) -0.0006(7) -0.0101(7)
N4 0.0216(7) 0.0199(8) 0.0269(8) -0.0077(7) -0.0013(6) -0.0052(7)
C1 0.0247(9) 0.0192(9) 0.0245(9) -0.0109(8) 0.0098(7) -0.0120(7)
C2 0.0249(9) 0.0256(10) 0.0343(11) -0.0134(9) 0.0046(8) -0.0109(8)
C3 0.0269(9) 0.0252(10) 0.0459(12) -0.0173(10) 0.0106(9) -0.0090(8)
C4 0.0392(11) 0.0264(11) 0.0446(12) -0.0228(10) 0.0164(9) -0.0141(9)
C5 0.0383(11) 0.0331(11) 0.0328(11) -0.0216(9) 0.0113(9) -0.0176(9)
C6 0.0287(9) 0.0231(9) 0.0224(9) -0.0104(8) 0.0072(7) -0.0140(8)
C7 0.0262(9) 0.0265(10) 0.0218(9) -0.0105(8) 0.0020(7) -0.0119(8)
C8 0.0230(8) 0.0210(9) 0.0199(9) -0.0080(8) 0.0037(7) -0.0104(7)
C9 0.0236(8) 0.0226(9) 0.0152(8) -0.0069(7) 0.0006(7) -0.0066(7)
C10 0.0252(9) 0.0201(9) 0.0228(9) -0.0087(8) 0.0039(7) -0.0077(7)
C11 0.0252(9) 0.0147(9) 0.0340(11) -0.0047(8) 0.0024(8) -0.0065(7)
C12 0.0347(11) 0.0241(11) 0.0484(13) -0.0085(10) -0.0043(9) -0.0111(9)
C13 0.0369(12) 0.0302(12) 0.0800(19) -0.0053(12) -0.0123(12) -0.0172(10)
C14 0.0258(11) 0.0298(13) 0.094(2) 0.0008(13) 0.0069(13) -0.0118(10)
C15 0.0380(12) 0.0285(12) 0.0694(17) -0.0071(12) 0.0255(12) -0.0084(10)
C16 0.0339(10) 0.0233(10) 0.0436(12) -0.0104(10) 0.0122(9) -0.0073(9)
C17 0.0223(8) 0.0230(9) 0.0231(9) -0.0126(8) 0.0044(7) -0.0088(7)
C18 0.0219(9) 0.0298(10) 0.0282(10) -0.0116(9) 0.0002(7) -0.0107(8)
C19 0.0283(9) 0.0311(11) 0.0278(10) -0.0055(9) -0.0010(8) -0.0109(8)
C20 0.0269(9) 0.0306(11) 0.0368(11) -0.0109(9) 0.0062(8) -0.0147(8)
C21 0.0190(8) 0.0339(11) 0.0395(11) -0.0178(10) 0.0016(8) -0.0105(8)
C22 0.0228(9) 0.0258(10) 0.0266(10) -0.0132(8) 0.0000(7) -0.0049(8)
C23 0.0295(10) 0.0226(10) 0.0240(10) -0.0078(8) 0.0025(8) -0.0088(8)
C24 0.0375(11) 0.0241(11) 0.0641(15) -0.0232(11) 0.0095(10) -0.0060(9)
C25 0.0495(12) 0.0290(11) 0.0403(12) -0.0171(10) 0.0033(10) -0.0125(10)
C26 0.0259(9) 0.0171(9) 0.0220(9) -0.0081(8) 0.0015(7) -0.0078(7)
C27 0.0375(10) 0.0353(11) 0.0285(10) -0.0187(9) 0.0050(8) -0.0111(9)
C28 0.0441(12) 0.0462(13) 0.0371(12) -0.0282(11) -0.0034(9) -0.0116(10)
C29 0.0306(10) 0.0465(13) 0.0468(13) -0.0285(11) -0.0059(9) -0.0102(9)

loop_
_atom_type_symbol
_atom_type_description
_atom_type_scat_dispersion_real
_atom_type_scat_dispersion_imag
_atom_type_scat_source
C C 0.0033 0.0016 'International Tables Vol C Tables 4.2.6.8 and 6.1.1.4'
H H 0.0000 0.0000 'International Tables Vol C Tables 4.2.6.8 and 6.1.1.4'
Cl Cl 0.1484 0.1585 'International Tables Vol C Tables 4.2.6.8 and 6.1.1.4'
N N 0.0061 0.0033 'International Tables Vol C Tables 4.2.6.8 and 6.1.1.4'
O O 0.0106 0.0060 'International Tables Vol C Tables 4.2.6.8 and 6.1.1.4'

loop_
_geom_angle_atom_site_label_1
_geom_angle_atom_site_label_2
_geom_angle_atom_site_label_3
_geom_angle
C23 O2 C24 118.44(14)
C8 N1 C1 108.07(13)
C8 N1 C26 125.55(14)
C26 N1 C1 125.68(14)
C27 N2 C26 115.18(15)
C26 N3 C29 114.79(15)
C9 N4 H4 111.8(12)
C9 N4 C17 126.43(15)
C17 N4 H4 116.4(12)
C2 C1 N1 130.25(15)
C2 C1 C6 122.35(15)
C6 C1 N1 107.32(14)
C1 C2 H2 121.5
C3 C2 C1 116.96(17)
C3 C2 H2 121.5
C2 C3 H3 119.2
C2 C3 C4 121.59(18)
C4 C3 H3 119.2
C3 C4 H4A 119.4
C5 C4 C3 121.29(17)
C5 C4 H4A 119.4
C4 C5 H5 120.7
C4 C5 C6 118.66(17)
C6 C5 H5 120.7
C1 C6 C7 107.34(14)
C5 C6 C1 119.14(16)
C5 C6 C7 133.51(16)
C6 C7 H7 125.9
C8 C7 C6 108.14(15)
C8 C7 H7 125.9
N1 C8 C9 124.42(14)
C7 C8 N1 109.13(14)
C7 C8 C9 125.99(15)
N4 C9 C8 114.47(14)
C10 C9 N4 122.15(16)
C10 C9 C8 123.03(15)
C9 C10 C11 121.85(15)
C9 C10 C23 119.93(15)
C23 C10 C11 118.19(14)
C12 C11 C10 121.28(17)
C16 C11 C10 120.25(16)
C16 C11 C12 118.40(17)
C11 C12 H12 119.8
C13 C12 C11 120.3(2)
C13 C12 H12 119.8
C12 C13 H13 119.7
C14 C13 C12 120.5(2)
C14 C13 H13 119.7
C13 C14 H14 120.1
C13 C14 C15 119.7(2)
C15 C14 H14 120.1
C14 C15 H15 119.9
C14 C15 C16 120.3(2)
C16 C15 H15 119.9
C11 C16 C15 120.7(2)
C11 C16 H16 119.6
C15 C16 H16 119.6
C18 C17 N4 122.37(15)
C22 C17 N4 118.01(16)
C22 C17 C18 119.45(16)
C17 C18 H18 120.0
C19 C18 C17 119.99(16)
C19 C18 H18 120.0
C18 C19 H19 120.1
C20 C19 C18 119.89(18)
C20 C19 H19 120.1
C19 C20 Cl1 118.89(15)
C19 C20 C21 121.02(17)
C21 C20 Cl1 120.07(14)
C20 C21 H21 120.5
C20 C21 C22 119.05(16)
C22 C21 H21 120.5
C17 C22 H22 119.7
C21 C22 C17 120.59(17)
C21 C22 H22 119.7
O1 C23 O2 121.75(16)
O1 C23 C10 126.19(16)
O2 C23 C10 112.06(14)
O2 C24 H24A 110.6
O2 C24 H24B 110.6
O2 C24 C25 105.75(15)
H24A C24 H24B 108.7
C25 C24 H24A 110.6
C25 C24 H24B 110.6
C24 C25 H25A 109.5
C24 C25 H25B 109.5
C24 C25 H25C 109.5
H25A C25 H25B 109.5
H25A C25 H25C 109.5
H25B C25 H25C 109.5
N2 C26 N1 115.74(14)
N3 C26 N1 116.45(14)
N3 C26 N2 127.81(15)
N2 C27 H27 118.7
N2 C27 C28 122.50(17)
C28 C27 H27 118.7
C27 C28 H28 121.6
C29 C28 C27 116.71(17)
C29 C28 H28 121.6
N3 C29 C28 122.92(17)
N3 C29 H29 118.5
C28 C29 H29 118.5

loop_
_geom_bond_atom_site_label_1
_geom_bond_atom_site_label_2
_geom_bond_distance
Cl1 C20 1.7431(19)
O1 C23 1.224(2)
O2 C23 1.337(2)
O2 C24 1.444(2)
N1 C1 1.406(2)
N1 C8 1.402(2)
N1 C26 1.403(2)
N2 C26 1.332(2)
N2 C27 1.332(2)
N3 C26 1.326(2)
N3 C29 1.337(2)
N4 H4 0.874(14)
N4 C9 1.380(2)
N4 C17 1.413(2)
C1 C2 1.393(2)
C1 C6 1.403(2)
C2 H2 0.9500
C2 C3 1.381(2)
C3 H3 0.9500
C3 C4 1.396(3)
C4 H4A 0.9500
C4 C5 1.373(3)
C5 H5 0.9500
C5 C6 1.403(2)
C6 C7 1.431(2)
C7 H7 0.9500
C7 C8 1.358(2)
C8 C9 1.474(2)
C9 C10 1.367(2)
C10 C11 1.495(2)
C10 C23 1.471(2)
C11 C12 1.396(3)
C11 C16 1.387(3)
C12 H12 0.9500
C12 C13 1.386(3)
C13 H13 0.9500
C13 C14 1.375(4)
C14 H14 0.9500
C14 C15 1.375(4)
C15 H15 0.9500
C15 C16 1.387(3)
C16 H16 0.9500
C17 C18 1.391(2)
C17 C22 1.389(2)
C18 H18 0.9500
C18 C19 1.380(3)
C19 H19 0.9500
C19 C20 1.380(2)
C20 C21 1.380(3)
C21 H21 0.9500
C21 C22 1.386(3)
C22 H22 0.9500
C24 H24A 0.9900
C24 H24B 0.9900
C24 C25 1.506(3)
C25 H25A 0.9800
C25 H25B 0.9800
C25 H25C 0.9800
C27 H27 0.9500
C27 C28 1.375(3)
C28 H28 0.9500
C28 C29 1.371(3)
C29 H29 0.9500

loop_
_geom_torsion_atom_site_label_1
_geom_torsion_atom_site_label_2
_geom_torsion_atom_site_label_3
_geom_torsion_atom_site_label_4
_geom_torsion
Cl1 C20 C21 C22 179.61(13)
N1 C1 C2 C3 177.93(16)
N1 C1 C6 C5 -178.31(15)
N1 C1 C6 C7 0.54(18)
N1 C8 C9 N4 -137.52(16)
N1 C8 C9 C10 49.1(2)
N2 C27 C28 C29 -0.1(3)
N4 C9 C10 C11 -169.82(15)
N4 C9 C10 C23 8.4(2)
N4 C17 C18 C19 176.11(16)
N4 C17 C22 C21 -175.50(15)
C1 N1 C8 C7 0.91(18)
C1 N1 C8 C9 -171.70(15)
C1 N1 C26 N2 -141.39(16)
C1 N1 C26 N3 37.8(2)
C1 C2 C3 C4 -0.9(3)
C1 C6 C7 C8 0.01(19)
C2 C1 C6 C5 -1.3(3)
C2 C1 C6 C7 177.55(16)
C2 C3 C4 C5 -0.3(3)
C3 C4 C5 C6 0.7(3)
C4 C5 C6 C1 0.1(3)
C4 C5 C6 C7 -178.40(18)
C5 C6 C7 C8 178.62(19)
C6 C1 C2 C3 1.7(3)
C6 C7 C8 N1 -0.56(19)
C6 C7 C8 C9 171.89(15)
C7 C8 C9 N4 51.1(2)
C7 C8 C9 C10 -122.23(19)
C8 N1 C1 C2 -177.57(17)
C8 N1 C1 C6 -0.88(18)
C8 N1 C26 N2 27.9(2)
C8 N1 C26 N3 -152.90(16)
C8 C9 C10 C11 3.0(3)
C8 C9 C10 C23 -178.71(15)
C9 N4 C17 C18 21.5(3)
C9 N4 C17 C22 -163.18(15)
C9 C10 C11 C12 -125.33(19)
C9 C10 C11 C16 57.8(2)
C9 C10 C23 O1 -8.1(3)
C9 C10 C23 O2 172.57(15)
C10 C11 C12 C13 -174.79(18)
C10 C11 C16 C15 174.74(18)
C11 C10 C23 O1 170.26(17)
C11 C10 C23 O2 -9.1(2)
C11 C12 C13 C14 -0.4(3)
C12 C11 C16 C15 -2.2(3)
C12 C13 C14 C15 -1.3(3)
C13 C14 C15 C16 1.2(3)
C14 C15 C16 C11 0.6(3)
C16 C11 C12 C13 2.1(3)
C17 N4 C9 C8 39.8(2)
C17 N4 C9 C10 -146.76(17)
C17 C18 C19 C20 -0.7(3)
C18 C17 C22 C21 0.0(2)
C18 C19 C20 Cl1 -178.82(14)
C18 C19 C20 C21 -0.2(3)
C19 C20 C21 C22 1.0(3)
C20 C21 C22 C17 -0.9(3)
C22 C17 C18 C19 0.8(2)
C23 O2 C24 C25 175.98(16)
C23 C10 C11 C12 56.4(2)
C23 C10 C11 C16 -120.48(19)
C24 O2 C23 O1 3.5(3)
C24 O2 C23 C10 -177.08(16)
C26 N1 C1 C2 -6.8(3)
C26 N1 C1 C6 169.94(15)
C26 N1 C8 C7 -169.93(15)
C26 N1 C8 C9 17.5(3)
C26 N2 C27 C28 -2.3(3)
C26 N3 C29 C28 -1.0(3)
C27 N2 C26 N1 -177.46(15)
C27 N2 C26 N3 3.4(3)
C27 C28 C29 N3 1.9(3)
C29 N3 C26 N1 179.09(16)
C29 N3 C26 N2 -1.8(3)
